data_7038815
loop_
_publ_author_name
'Sekine, Yoshihiro'
'Kosaka, Wataru'
'Kano, Hirohisa'
'Dou, Changxiao'
'Yokoyama, Taiga'
'Miyasaka, Hitoshi'

_publ_section_title
;
 trans-Heteroleptic carboxylate-bridged paddlewheel diruthenium(ii, ii)
 complexes with 2,6-bis(trifluoromethyl)benzoate ligands.
;
_journal_issue 17
_journal_name_full 'Dalton transactions (Cambridge, England : 2003)'
_journal_page_first 7427
_journal_page_last 7434
_journal_paper_doi 10.1039/c6dt00569a
_journal_volume 45
_journal_year 2016
_chemical_formula_moiety 'C40 H24 F20 O10 Ru2'
_chemical_formula_sum 'C40 H24 F20 O10 Ru2'
_chemical_formula_weight 1246.73
_space_group_crystal_system triclinic
_space_group_IT_number 2
_space_group_name_Hall '-P 1'
_space_group_name_H-M_alt 'P -1'
_symmetry_space_group_name_Hall '-P 1'
_symmetry_space_group_name_H-M 'P -1'
_atom_sites_solution_hydrogens geom
_atom_sites_solution_primary direct
_atom_sites_solution_secondary difmap
_audit_update_record
;
2016-02-26 deposited with the CCDC.
2016-03-14 downloaded from the CCDC.
;
_cell_angle_alpha 104.622(5)
_cell_angle_beta 109.022(3)
_cell_angle_gamma 108.258(4)
_cell_formula_units_Z 1
_cell_length_a 10.425(2)
_cell_length_b 10.840(2)
_cell_length_c 11.572(2)
_cell_measurement_reflns_used 3992
_cell_measurement_temperature 97
_cell_measurement_theta_max 30.78
_cell_measurement_theta_min 2.03
_cell_volume 1078.6(3)
_computing_cell_refinement CrystalClear
_computing_data_collection 'CrystalClear (Rigaku Inc., 2008)'
_computing_data_reduction CrystalClear
_computing_molecular_graphics 'CrystalStructure 4.2.1'
_computing_publication_material 'CrystalStructure 4.2.1 (Rigaku, 2016)'
_computing_structure_refinement 'SHELXL Version 2014/7 (Sheldrick, 2008)'
_computing_structure_solution 'SIR2002 (Burla, et al., 2003)'
_diffrn_ambient_temperature 97
_diffrn_detector_area_resol_mean 7.314
_diffrn_measured_fraction_theta_full 0.979
_diffrn_measured_fraction_theta_max 0.979
_diffrn_measurement_device_type 'Rigaku Saturn70'
_diffrn_measurement_method \w
_diffrn_radiation_type 'Mo K\a'
_diffrn_radiation_wavelength 0.71075
_diffrn_reflns_av_R_equivalents 0.0318
_diffrn_reflns_Laue_measured_fraction_full 0.979
_diffrn_reflns_Laue_measured_fraction_max 0.979
_diffrn_reflns_limit_h_max 12
_diffrn_reflns_limit_h_min -10
_diffrn_reflns_limit_k_max 11
_diffrn_reflns_limit_k_min -12
_diffrn_reflns_limit_l_max 13
_diffrn_reflns_limit_l_min -13
_diffrn_reflns_number 7316
_diffrn_reflns_point_group_measured_fraction_full 0.979
_diffrn_reflns_point_group_measured_fraction_max 0.979
_diffrn_reflns_theta_full 25.000
_diffrn_reflns_theta_max 25.000
_diffrn_reflns_theta_min 2.026
_diffrn_standards_number 0
_exptl_absorpt_coefficient_mu 0.845
_exptl_absorpt_correction_T_max 0.975
_exptl_absorpt_correction_T_min 0.817
_exptl_absorpt_correction_type multi-scan
_exptl_absorpt_process_details 'REQAB (Rigaku, 1998)'
_exptl_crystal_colour brown
_exptl_crystal_density_diffrn 1.919
_exptl_crystal_density_method 'not measured'
_exptl_crystal_description platelet
_exptl_crystal_F_000 612.00
_exptl_crystal_size_max 0.160
_exptl_crystal_size_mid 0.150
_exptl_crystal_size_min 0.030
_refine_diff_density_max 0.60
_refine_diff_density_min -0.68
_refine_ls_extinction_method none
_refine_ls_goodness_of_fit_ref 1.102
_refine_ls_hydrogen_treatment constr
_refine_ls_number_parameters 334
_refine_ls_number_reflns 3720
_refine_ls_number_restraints 0
_refine_ls_R_factor_all 0.0306
_refine_ls_R_factor_gt 0.0274
_refine_ls_shift/su_max 0.000
_refine_ls_structure_factor_coef Fsqd
_refine_ls_weighting_details 'w = 1/[\s^2^(Fo^2^)+(0.0348P)^2^+0.7007P] where P=(Fo^2^+2Fc^2^)/3'
_refine_ls_weighting_scheme calc
_refine_ls_wR_factor_gt 0.0707
_refine_ls_wR_factor_ref 0.0729
_reflns_Friedel_coverage 0.000
_reflns_number_gt 3368
_reflns_number_total 3720
_reflns_threshold_expression F^2^>2.0\s(F^2^)
_cod_data_source_file c6dt00569a2.cif
_cod_data_source_block Ru2-2356F4-26(CF3)2
_cod_depositor_comments 'Adding full bibliography for 7038810--7038815.cif.'
_cod_original_cell_volume 1078.6(4)
_cod_database_code 7038815

loop_
_space_group_symop_id
_space_group_symop_operation_xyz
1 +X,+Y,+Z
2 -X,-Y,-Z

loop_
_atom_site_label
_atom_site_type_symbol
_atom_site_fract_x
_atom_site_fract_y
_atom_site_fract_z
_atom_site_U_iso_or_equiv
_atom_site_adp_type
_atom_site_occupancy
_atom_site_site_symmetry_order
_atom_site_calc_flag
_atom_site_refinement_flags_posn
_atom_site_refinement_flags_adp
_atom_site_refinement_flags_occupancy
Ru1 Ru 0.61636(2) 0.51293(2) 1.06400(2) 0.01088(9) Uani 1 1 d . . .
F1 F 0.46612(18) 0.12096(17) 1.15207(16) 0.0192(4) Uani 1 1 d . . .
F2 F 0.34546(19) -0.15018(18) 1.11045(17) 0.0240(4) Uani 1 1 d . . .
F3 F 0.06888(19) -0.26920(18) 0.65234(18) 0.0258(4) Uani 1 1 d . . .
F4 F 0.16840(18) 0.00403(17) 0.69495(16) 0.0217(4) Uani 1 1 d . . .
F5 F 0.25992(18) 0.16852(19) 0.53191(18) 0.0267(4) Uani 1 1 d . . .
F6 F 0.43882(19) 0.16575(18) 0.68960(17) 0.0255(4) Uani 1 1 d . . .
F7 F 0.3733(2) 0.04207(19) 0.48480(19) 0.0321(4) Uani 1 1 d . . .
F8 F 0.89287(18) 0.68784(18) 0.86396(17) 0.0242(4) Uani 1 1 d . . .
F9 F 0.69005(18) 0.71787(17) 0.82234(17) 0.0218(4) Uani 1 1 d . . .
F10 F 0.82588(19) 0.77904(18) 0.72294(18) 0.0260(4) Uani 1 1 d . . .
O1 O 0.6558(2) 0.4714(2) 0.89666(18) 0.0129(4) Uani 1 1 d . . .
O2 O 0.4256(2) 0.4463(2) 0.77049(18) 0.0133(4) Uani 1 1 d . . .
O3 O 0.5252(2) 0.30014(19) 1.02606(18) 0.0127(4) Uani 1 1 d . . .
O4 O 0.2956(2) 0.2740(2) 0.89683(18) 0.0134(4) Uani 1 1 d . . .
O5 O 0.8637(2) 0.5536(2) 1.19345(18) 0.0127(4) Uani 1 1 d . . .
C1 C 0.5531(3) 0.4490(3) 0.7885(3) 0.0133(6) Uani 1 1 d . . .
C2 C 0.5829(3) 0.4223(3) 0.6669(3) 0.0144(6) Uani 1 1 d . . .
C3 C 0.6853(3) 0.5335(3) 0.6552(3) 0.0177(6) Uani 1 1 d . . .
C4 C 0.7725(3) 0.6782(3) 0.7654(3) 0.0181(6) Uani 1 1 d . . .
C5 C 0.7086(3) 0.5104(3) 0.5409(3) 0.0199(6) Uani 1 1 d . . .
H5 H 0.7763 0.5865 0.5331 0.024 Uiso 1 1 calc R U .
C6 C 0.6339(3) 0.3777(3) 0.4392(3) 0.0235(7) Uani 1 1 d . . .
H6 H 0.6507 0.3630 0.3619 0.028 Uiso 1 1 calc R U .
C7 C 0.5350(3) 0.2664(3) 0.4495(3) 0.0206(6) Uani 1 1 d . . .
H7 H 0.4855 0.1746 0.3805 0.025 Uiso 1 1 calc R U .
C8 C 0.5080(3) 0.2898(3) 0.5624(3) 0.0171(6) Uani 1 1 d . . .
C9 C 0.3951(3) 0.1667(3) 0.5676(3) 0.0198(6) Uani 1 1 d . . .
C10 C 0.3854(3) 0.2272(3) 0.9510(3) 0.0130(6) Uani 1 1 d . . .
C11 C 0.3217(3) 0.0733(3) 0.9246(3) 0.0133(6) Uani 1 1 d . . .
C12 C 0.3653(3) 0.0272(3) 1.0278(3) 0.0150(6) Uani 1 1 d . . .
C13 C 0.3052(3) -0.1139(3) 1.0053(3) 0.0174(6) Uani 1 1 d . . .
C14 C 0.2069(3) -0.2161(3) 0.8796(3) 0.0188(6) Uani 1 1 d . . .
H14 H 0.1691 -0.3137 0.8639 0.023 Uiso 1 1 calc R U .
C15 C 0.1651(3) -0.1718(3) 0.7772(3) 0.0177(6) Uani 1 1 d . . .
C16 C 0.2175(3) -0.0307(3) 0.7992(3) 0.0158(6) Uani 1 1 d . . .
C17 C 0.9305(3) 0.6329(3) 1.3366(3) 0.0232(7) Uani 1 1 d . . .
H17A H 0.9604 0.5752 1.3844 0.028 Uiso 1 1 calc R U .
H17B H 0.8569 0.6580 1.3615 0.028 Uiso 1 1 calc R U .
C18 C 1.0667(4) 0.7651(4) 1.3734(4) 0.0494(11) Uani 1 1 d . . .
C19 C 1.1181(9) 0.7127(10) 1.2681(9) 0.031(2) Uani 0.43 1 d . . P
C20 C 0.9763(3) 0.6112(3) 1.1471(3) 0.0247(7) Uani 1 1 d . . .
C21 C 1.0727(8) 0.7617(7) 1.2452(7) 0.0316(15) Uani 0.57 1 d . . P

loop_
_atom_site_aniso_label
_atom_site_aniso_U_11
_atom_site_aniso_U_22
_atom_site_aniso_U_33
_atom_site_aniso_U_23
_atom_site_aniso_U_13
_atom_site_aniso_U_12
Ru1 0.01108(14) 0.01083(15) 0.00919(14) 0.00304(11) 0.00374(11) 0.00438(10)
F1 0.0232(9) 0.0190(9) 0.0112(9) 0.0040(8) 0.0049(8) 0.0087(7)
F2 0.0336(10) 0.0268(10) 0.0233(10) 0.0174(9) 0.0156(9) 0.0179(9)
F3 0.0237(9) 0.0144(9) 0.0218(10) -0.0009(8) 0.0033(9) 0.0008(8)
F4 0.0239(9) 0.0186(9) 0.0135(9) 0.0053(8) 0.0024(8) 0.0052(8)
F5 0.0174(9) 0.0306(11) 0.0278(11) 0.0125(9) 0.0082(8) 0.0063(8)
F6 0.0289(10) 0.0222(10) 0.0200(10) 0.0103(9) 0.0084(9) 0.0056(8)
F7 0.0388(11) 0.0176(10) 0.0320(11) 0.0003(9) 0.0209(10) 0.0048(8)
F8 0.0176(9) 0.0257(10) 0.0208(10) 0.0059(9) 0.0043(8) 0.0063(8)
F9 0.0252(9) 0.0186(9) 0.0223(10) 0.0046(8) 0.0139(8) 0.0093(8)
F10 0.0313(10) 0.0185(10) 0.0269(11) 0.0094(9) 0.0158(9) 0.0057(8)
O1 0.0128(9) 0.0145(10) 0.0104(10) 0.0049(9) 0.0047(9) 0.0050(8)
O2 0.0124(9) 0.0151(10) 0.0114(10) 0.0049(9) 0.0048(8) 0.0056(8)
O3 0.0110(9) 0.0120(10) 0.0118(10) 0.0037(9) 0.0030(9) 0.0039(8)
O4 0.0116(9) 0.0138(10) 0.0120(10) 0.0040(9) 0.0031(9) 0.0052(8)
O5 0.0102(9) 0.0137(10) 0.0095(10) 0.0035(9) 0.0023(8) 0.0027(8)
C1 0.0143(14) 0.0076(14) 0.0149(15) 0.0038(13) 0.0051(13) 0.0029(12)
C2 0.0123(13) 0.0184(16) 0.0112(15) 0.0048(13) 0.0041(13) 0.0070(12)
C3 0.0167(14) 0.0231(17) 0.0158(16) 0.0080(14) 0.0081(14) 0.0103(13)
C4 0.0189(15) 0.0213(17) 0.0172(16) 0.0096(14) 0.0113(14) 0.0074(13)
C5 0.0196(15) 0.0230(17) 0.0186(16) 0.0080(15) 0.0109(14) 0.0084(13)
C6 0.0250(16) 0.0312(19) 0.0165(17) 0.0087(15) 0.0113(15) 0.0128(15)
C7 0.0233(16) 0.0189(17) 0.0129(16) 0.0011(14) 0.0061(14) 0.0073(13)
C8 0.0147(14) 0.0189(16) 0.0173(16) 0.0075(14) 0.0068(13) 0.0068(13)
C9 0.0220(15) 0.0164(17) 0.0141(16) 0.0017(14) 0.0048(14) 0.0068(13)
C10 0.0154(14) 0.0157(15) 0.0073(14) 0.0023(12) 0.0066(13) 0.0061(12)
C11 0.0128(13) 0.0137(15) 0.0144(15) 0.0058(13) 0.0064(13) 0.0063(12)
C12 0.0124(13) 0.0181(16) 0.0110(15) 0.0021(13) 0.0047(13) 0.0058(12)
C13 0.0201(15) 0.0191(16) 0.0209(17) 0.0112(14) 0.0118(14) 0.0123(13)
C14 0.0181(15) 0.0142(16) 0.0282(18) 0.0096(14) 0.0132(15) 0.0077(13)
C15 0.0134(14) 0.0137(15) 0.0154(16) -0.0005(13) 0.0034(13) 0.0013(12)
C16 0.0159(14) 0.0181(16) 0.0149(15) 0.0070(14) 0.0070(13) 0.0087(13)
C17 0.0198(15) 0.0304(19) 0.0089(15) 0.0051(14) 0.0026(13) 0.0044(14)
C18 0.046(2) 0.038(2) 0.025(2) -0.0044(19) 0.017(2) -0.0160(19)
C19 0.019(4) 0.043(6) 0.023(5) 0.006(4) 0.010(4) 0.007(4)
C20 0.0178(15) 0.0290(18) 0.0179(17) 0.0034(15) 0.0097(14) 0.0018(14)
C21 0.025(4) 0.026(4) 0.030(4) 0.004(3) 0.014(3) -0.001(3)

loop_
_atom_type_symbol
_atom_type_description
_atom_type_scat_dispersion_real
_atom_type_scat_dispersion_imag
_atom_type_scat_source
C C 0.0033 0.0016
;
International Tables for Crystallography
(Vol. C, Tables 4.2.6.8 and 6.1.1.4)
;
H H 0.0000 0.0000
;
International Tables for Crystallography
(Vol. C, Table 6.1.1.4)
;
O O 0.0106 0.0060
;
International Tables for Crystallography
(Vol. C, Tables 4.2.6.8 and 6.1.1.4)
;
Ru Ru -1.2594 0.8363
;
International Tables for Crystallography
(Vol. C, Tables 4.2.6.8 and 6.1.1.4)
;
F F 0.0171 0.0103
;
International Tables for Crystallography
(Vol. C, Tables 4.2.6.8 and 6.1.1.4)
;

loop_
_geom_angle_atom_site_label_1
_geom_angle_atom_site_label_2
_geom_angle_atom_site_label_3
_geom_angle
_geom_angle_site_symmetry_1
_geom_angle_site_symmetry_3
O4 Ru1 O3 178.88(6) 2_667 .
O4 Ru1 O2 89.98(7) 2_667 2_667
O3 Ru1 O2 89.12(7) . 2_667
O4 Ru1 O1 90.13(7) 2_667 .
O3 Ru1 O1 90.76(7) . .
O2 Ru1 O1 179.33(7) 2_667 .
O4 Ru1 Ru1 90.16(5) 2_667 2_667
O3 Ru1 Ru1 89.18(5) . 2_667
O2 Ru1 Ru1 89.98(5) 2_667 2_667
O1 Ru1 Ru1 89.35(5) . 2_667
O4 Ru1 O5 86.22(7) 2_667 .
O3 Ru1 O5 94.47(7) . .
O2 Ru1 O5 91.61(7) 2_667 .
O1 Ru1 O5 89.06(7) . .
Ru1 Ru1 O5 176.04(4) 2_667 .
C1 O1 Ru1 117.45(15) . .
C1 O2 Ru1 116.89(17) . 2_667
C10 O3 Ru1 118.04(16) . .
C10 O4 Ru1 117.15(17) . 2_667
C17 O5 C20 107.4(2) . .
C17 O5 Ru1 118.31(15) . .
C20 O5 Ru1 116.27(16) . .
O1 C1 O2 126.3(2) . .
O1 C1 C2 117.6(2) . .
O2 C1 C2 116.1(2) . .
C8 C2 C3 118.0(2) . .
C8 C2 C1 121.7(2) . .
C3 C2 C1 120.2(3) . .
C5 C3 C2 120.3(3) . .
C5 C3 C4 118.8(2) . .
C2 C3 C4 120.8(2) . .
F8 C4 F10 106.1(2) . .
F8 C4 F9 106.5(2) . .
F10 C4 F9 106.0(2) . .
F8 C4 C3 112.3(2) . .
F10 C4 C3 112.3(2) . .
F9 C4 C3 113.2(2) . .
C6 C5 C3 120.5(3) . .
C6 C5 H5 119.7 . .
C3 C5 H5 119.7 . .
C5 C6 C7 120.2(3) . .
C5 C6 H6 119.9 . .
C7 C6 H6 119.9 . .
C6 C7 C8 119.6(3) . .
C6 C7 H7 120.2 . .
C8 C7 H7 120.2 . .
C2 C8 C7 121.4(3) . .
C2 C8 C9 120.7(2) . .
C7 C8 C9 117.9(3) . .
F6 C9 F5 107.2(2) . .
F6 C9 F7 107.0(2) . .
F5 C9 F7 106.5(2) . .
F6 C9 C8 112.1(2) . .
F5 C9 C8 111.9(2) . .
F7 C9 C8 111.8(2) . .
O4 C10 O3 125.5(3) . .
O4 C10 C11 117.4(2) . .
O3 C10 C11 117.2(2) . .
C16 C11 C12 116.7(3) . .
C16 C11 C10 122.7(2) . .
C12 C11 C10 120.6(3) . .
F1 C12 C13 118.4(2) . .
F1 C12 C11 120.5(2) . .
C13 C12 C11 121.1(3) . .
F2 C13 C12 118.1(3) . .
F2 C13 C14 120.4(2) . .
C12 C13 C14 121.5(3) . .
C13 C14 C15 117.7(3) . .
C13 C14 H14 121.2 . .
C15 C14 H14 121.2 . .
F3 C15 C16 119.0(2) . .
F3 C15 C14 119.4(3) . .
C16 C15 C14 121.6(3) . .
F4 C16 C15 118.0(3) . .
F4 C16 C11 120.7(2) . .
C15 C16 C11 121.3(2) . .
O5 C17 C18 107.9(2) . .
O5 C17 H17A 110.1 . .
C18 C17 H17A 110.1 . .
O5 C17 H17B 110.1 . .
C18 C17 H17B 110.1 . .
H17A C17 H17B 108.4 . .
C21 C18 C17 105.7(4) . .
C21 C18 C19 32.5(3) . .
C17 C18 C19 100.7(4) . .
C21 C19 C20 74.4(8) . .
C21 C19 C18 71.2(8) . .
C20 C19 C18 104.6(5) . .
O5 C20 C19 106.7(4) . .
O5 C20 C21 105.1(3) . .
C19 C20 C21 33.1(4) . .
C19 C21 C18 76.3(8) . .
C19 C21 C20 72.5(9) . .
C18 C21 C20 105.9(4) . .

loop_
_geom_bond_atom_site_label_1
_geom_bond_atom_site_label_2
_geom_bond_distance
_geom_bond_site_symmetry_2
Ru1 O4 2.0628(19) 2_667
Ru1 O3 2.0640(19) .
Ru1 O2 2.0722(17) 2_667
Ru1 O1 2.0773(17) .
Ru1 Ru1 2.2761(6) 2_667
Ru1 O5 2.3505(18) .
F1 C12 1.346(3) .
F2 C13 1.351(3) .
F3 C15 1.353(3) .
F4 C16 1.345(3) .
F5 C9 1.342(3) .
F6 C9 1.338(3) .
F7 C9 1.344(3) .
F8 C4 1.346(3) .
F9 C4 1.347(3) .
F10 C4 1.347(3) .
O1 C1 1.258(3) .
O2 C1 1.266(3) .
O2 Ru1 2.0722(17) 2_667
O3 C10 1.268(3) .
O4 C10 1.266(3) .
O4 Ru1 2.0628(19) 2_667
O5 C17 1.457(3) .
O5 C20 1.474(3) .
C1 C2 1.516(4) .
C2 C8 1.393(4) .
C2 C3 1.407(4) .
C3 C5 1.397(4) .
C3 C4 1.501(4) .
C5 C6 1.380(4) .
C5 H5 0.9500 .
C6 C7 1.381(4) .
C6 H6 0.9500 .
C7 C8 1.402(4) .
C7 H7 0.9500 .
C8 C9 1.508(4) .
C10 C11 1.495(4) .
C11 C16 1.391(4) .
C11 C12 1.404(4) .
C12 C13 1.375(4) .
C13 C14 1.378(4) .
C14 C15 1.380(4) .
C14 H14 0.9500 .
C15 C16 1.375(4) .
C17 C18 1.507(4) .
C17 H17A 0.9900 .
C17 H17B 0.9900 .
C18 C21 1.497(7) .
C18 C19 1.537(9) .
C19 C21 0.851(9) .
C19 C20 1.487(9) .
C20 C21 1.502(8) .

loop_
_geom_torsion_atom_site_label_1
_geom_torsion_atom_site_label_2
_geom_torsion_atom_site_label_3
_geom_torsion_atom_site_label_4
_geom_torsion
_geom_torsion_site_symmetry_1
Ru1 O1 C1 O2 -1.7(4) .
Ru1 O1 C1 C2 178.49(17) .
Ru1 O2 C1 O1 1.5(4) 2_667
Ru1 O2 C1 C2 -178.61(17) 2_667
O1 C1 C2 C8 110.5(3) .
O2 C1 C2 C8 -69.4(3) .
O1 C1 C2 C3 -71.4(3) .
O2 C1 C2 C3 108.7(3) .
C8 C2 C3 C5 0.7(4) .
C1 C2 C3 C5 -177.5(2) .
C8 C2 C3 C4 -178.6(2) .
C1 C2 C3 C4 3.2(4) .
C5 C3 C4 F8 -99.0(3) .
C2 C3 C4 F8 80.4(3) .
C5 C3 C4 F10 20.5(3) .
C2 C3 C4 F10 -160.1(2) .
C5 C3 C4 F9 140.4(2) .
C2 C3 C4 F9 -40.2(3) .
C2 C3 C5 C6 -1.3(4) .
C4 C3 C5 C6 178.0(3) .
C3 C5 C6 C7 0.2(4) .
C5 C6 C7 C8 1.6(4) .
C3 C2 C8 C7 1.1(4) .
C1 C2 C8 C7 179.2(2) .
C3 C2 C8 C9 -179.1(2) .
C1 C2 C8 C9 -0.9(4) .
C6 C7 C8 C2 -2.2(4) .
C6 C7 C8 C9 177.9(3) .
C2 C8 C9 F6 -38.9(3) .
C7 C8 C9 F6 141.0(2) .
C2 C8 C9 F5 81.6(3) .
C7 C8 C9 F5 -98.5(3) .
C2 C8 C9 F7 -159.0(2) .
C7 C8 C9 F7 20.9(4) .
Ru1 O4 C10 O3 -0.8(3) 2_667
Ru1 O4 C10 C11 179.06(15) 2_667
Ru1 O3 C10 O4 -0.3(3) .
Ru1 O3 C10 C11 179.92(15) .
O4 C10 C11 C16 42.2(3) .
O3 C10 C11 C16 -138.0(2) .
O4 C10 C11 C12 -137.7(2) .
O3 C10 C11 C12 42.2(3) .
C16 C11 C12 F1 179.7(2) .
C10 C11 C12 F1 -0.4(3) .
C16 C11 C12 C13 -1.1(4) .
C10 C11 C12 C13 178.7(2) .
F1 C12 C13 F2 3.0(3) .
C11 C12 C13 F2 -176.2(2) .
F1 C12 C13 C14 -176.9(2) .
C11 C12 C13 C14 3.9(4) .
F2 C13 C14 C15 177.2(2) .
C12 C13 C14 C15 -2.8(4) .
C13 C14 C15 F3 179.9(2) .
C13 C14 C15 C16 -0.9(4) .
F3 C15 C16 F4 1.0(3) .
C14 C15 C16 F4 -178.2(2) .
F3 C15 C16 C11 -177.1(2) .
C14 C15 C16 C11 3.7(4) .
C12 C11 C16 F4 179.4(2) .
C10 C11 C16 F4 -0.5(4) .
C12 C11 C16 C15 -2.6(4) .
C10 C11 C16 C15 177.6(2) .
C20 O5 C17 C18 15.5(3) .
Ru1 O5 C17 C18 -118.6(2) .
O5 C17 C18 C21 2.0(5) .
O5 C17 C18 C19 -31.1(5) .
C17 C18 C19 C21 102.5(8) .
C21 C18 C19 C20 -67.5(8) .
C17 C18 C19 C20 34.9(7) .
C17 O5 C20 C19 7.5(5) .
Ru1 O5 C20 C19 142.7(5) .
C17 O5 C20 C21 -26.9(4) .
Ru1 O5 C20 C21 108.3(4) .
C21 C19 C20 O5 -92.2(7) .
C18 C19 C20 O5 -27.0(7) .
C18 C19 C20 C21 65.2(7) .
C20 C19 C21 C18 111.9(3) .
C18 C19 C21 C20 -111.9(3) .
C17 C18 C21 C19 -85.3(9) .
C17 C18 C21 C20 -18.4(6) .
C19 C18 C21 C20 67.0(8) .
O5 C20 C21 C19 97.5(7) .
O5 C20 C21 C18 27.8(5) .
C19 C20 C21 C18 -69.6(8) .
